data_4338810
loop_
_publ_author_name
'Horn, Bettina'
'Limberg, Christian'
'Herwig, Christian'
'Braun, Beatrice'

_publ_section_title
;
 Three-Coordinate Nickel(II) and Nickel(I) Thiolate Complexes Based on the
 \b-Diketiminate Ligand System.
;
_journal_issue 13
_journal_name_full 'Inorganic chemistry'
_journal_page_first 6867
_journal_page_last 6874
_journal_paper_doi 10.1021/ic500698v
_journal_volume 53
_journal_year 2014
_chemical_formula_moiety 'C90 H136 K2 N4 Ni2 O2 S2'
_chemical_formula_sum 'C90 H136 K2 N4 Ni2 O2 S2'
_chemical_formula_weight 1565.77
_chemical_name_systematic
; 
 ? 
;
_space_group_IT_number 14
_symmetry_cell_setting monoclinic
_symmetry_space_group_name_Hall '-P 2yn'
_symmetry_space_group_name_H-M 'P 1 21/n 1'
_atom_sites_solution_hydrogens geom
_atom_sites_solution_primary direct
_atom_sites_solution_secondary difmap
_audit_creation_method SHELXL-97
_cell_angle_alpha 90.00
_cell_angle_beta 102.5970(10)
_cell_angle_gamma 90.00
_cell_formula_units_Z 2
_cell_length_a 12.7088(4)
_cell_length_b 18.3156(6)
_cell_length_c 19.4283(6)
_cell_measurement_reflns_used 4268
_cell_measurement_temperature 100(2)
_cell_measurement_theta_max 28.34
_cell_measurement_theta_min 2.42
_cell_volume 4413.5(2)
_computing_cell_refinement 'Bruker SAINT'
_computing_data_collection 'Bruker D8 Venture'
_computing_data_reduction 'Bruker SAINT'
_computing_structure_refinement 'SHELXL-97 (Sheldrick, 1997)'
_computing_structure_solution 'SHELXS-97 (Sheldrick, 1990)'
_diffrn_ambient_temperature 100(2)
_diffrn_measured_fraction_theta_full 0.999
_diffrn_measured_fraction_theta_max 0.998
_diffrn_measurement_device_type 'Bruker D8 Venture'
_diffrn_measurement_method '\f and \w scans'
_diffrn_radiation_monochromator graphite
_diffrn_radiation_source 'fine-focus sealed tube'
_diffrn_radiation_type MoK\a
_diffrn_radiation_wavelength 0.71073
_diffrn_reflns_av_R_equivalents 0.0631
_diffrn_reflns_av_sigmaI/netI 0.0201
_diffrn_reflns_limit_h_max 16
_diffrn_reflns_limit_h_min -16
_diffrn_reflns_limit_k_max 24
_diffrn_reflns_limit_k_min -24
_diffrn_reflns_limit_l_max 25
_diffrn_reflns_limit_l_min -25
_diffrn_reflns_number 152169
_diffrn_reflns_theta_full 25.00
_diffrn_reflns_theta_max 28.34
_diffrn_reflns_theta_min 2.42
_diffrn_standards_decay_% 'no decay'
_exptl_absorpt_coefficient_mu 0.615
_exptl_absorpt_correction_T_max 0.9758
_exptl_absorpt_correction_T_min 0.8665
_exptl_absorpt_correction_type multi-scan
_exptl_absorpt_process_details 'Spek, 2003'
_exptl_crystal_colour red
_exptl_crystal_density_diffrn 1.178
_exptl_crystal_density_method 'not measured'
_exptl_crystal_description rod
_exptl_crystal_F_000 1692
_exptl_crystal_size_max 0.24
_exptl_crystal_size_mid 0.12
_exptl_crystal_size_min 0.04
_refine_diff_density_max 0.858
_refine_diff_density_min -0.228
_refine_diff_density_rms 0.055
_refine_ls_extinction_method none
_refine_ls_goodness_of_fit_ref 1.035
_refine_ls_hydrogen_treatment constr
_refine_ls_matrix_type full
_refine_ls_number_parameters 476
_refine_ls_number_reflns 10977
_refine_ls_number_restraints 0
_refine_ls_restrained_S_all 1.035
_refine_ls_R_factor_all 0.0377
_refine_ls_R_factor_gt 0.0326
_refine_ls_shift/su_max 0.002
_refine_ls_shift/su_mean 0.000
_refine_ls_structure_factor_coef Fsqd
_refine_ls_weighting_details 'calc w=1/[\s^2^(Fo^2^)+(0.1000P)^2^+0.0000P] where P=(Fo^2^+2Fc^2^)/3'
_refine_ls_weighting_scheme calc
_refine_ls_wR_factor_gt 0.1158
_refine_ls_wR_factor_ref 0.1229
_reflns_number_gt 9866
_reflns_number_total 10977
_reflns_threshold_expression >2sigma(I)
_cod_data_source_file ic500698v_si_001.cif
_cod_data_source_block bh456_complex4
_cod_depositor_comments
;
The following automatic conversions were performed:

'_symmetry_cell_setting' value 'Monoclinic' changed to 'monoclinic'
according to
/usr/data/users/saulius/crontab/automatic-downloads/rss-feeds/ACS/lib/dictionaries/cif_core.dic
dictionary named 'cif_core.dic' version 2.4.2 from 2011-04-26.

Automatic conversion script
Id: cif_fix_values 2281 2013-09-26 08:29:07Z andrius 

 Adding full bibliography for 4338807--4338810.cif.
;
_cod_original_sg_symbol_H-M P21/n
_cod_database_code 4338810

loop_
_symmetry_equiv_pos_as_xyz
'x, y, z'
'-x+1/2, y+1/2, -z+1/2'
'-x, -y, -z'
'x-1/2, -y-1/2, z-1/2'

loop_
_atom_site_label
_atom_site_type_symbol
_atom_site_fract_x
_atom_site_fract_y
_atom_site_fract_z
_atom_site_U_iso_or_equiv
_atom_site_adp_type
_atom_site_occupancy
_atom_site_symmetry_multiplicity
_atom_site_calc_flag
_atom_site_refinement_flags
Ni1 Ni 0.018727(11) 0.053802(8) 0.276881(7) 0.01501(7) Uani 1 1 d .
K1 K -0.12491(2) 0.089298(15) 0.511270(14) 0.02541(8) Uani 1 1 d .
S1 S -0.01051(2) 0.025798(19) 0.383762(15) 0.02384(9) Uani 1 1 d .
O1 O -0.13031(7) 0.23933(5) 0.49302(5) 0.0269(2) Uani 1 1 d .
N1 N -0.03901(7) 0.10248(5) 0.19024(5) 0.01456(18) Uani 1 1 d .
N2 N 0.15756(7) 0.02943(5) 0.25890(5) 0.01402(18) Uani 1 1 d .
C23 C 0.01241(9) 0.11143(6) 0.13803(6) 0.0152(2) Uani 1 1 d .
C11 C -0.14350(9) 0.12920(6) 0.19217(6) 0.0152(2) Uani 1 1 d .
C12 C -0.23497(9) 0.08502(6) 0.16571(6) 0.0175(2) Uani 1 1 d .
C42 C -0.02976(9) 0.15503(7) 0.06812(6) 0.0193(2) Uani 1 1 d .
C16 C -0.15441(9) 0.19575(6) 0.22579(6) 0.0174(2) Uani 1 1 d .
C24 C 0.11696(9) 0.08382(7) 0.14415(6) 0.0185(2) Uani 1 1 d .
H24 H 0.1456 0.0913 0.1034 0.022 Uiso 1 1 calc R
C13 C -0.33532(9) 0.10966(7) 0.17286(7) 0.0236(3) Uani 1 1 d .
H13 H -0.3972 0.0806 0.1553 0.028 Uiso 1 1 calc R
C14 C -0.34734(10) 0.17559(7) 0.20500(7) 0.0258(3) Uani 1 1 d .
H14 H -0.4168 0.1915 0.2091 0.031 Uiso 1 1 calc R
C6 C -0.22987(10) 0.05219(6) 0.34233(7) 0.0220(3) Uani 1 1 d .
H6 H -0.2112 0.0940 0.3186 0.026 Uiso 1 1 calc R
C27 C 0.28993(9) 0.03482(6) 0.37179(6) 0.0170(2) Uani 1 1 d .
C5 C -0.14859(9) 0.00511(7) 0.37703(6) 0.0183(2) Uani 1 1 d .
C7 C -0.33738(10) 0.03862(8) 0.34220(7) 0.0252(3) Uani 1 1 d .
H7 H -0.3913 0.0712 0.3182 0.030 Uiso 1 1 calc R
C15 C -0.25726(10) 0.21843(7) 0.23127(7) 0.0225(2) Uani 1 1 d .
H15 H -0.2657 0.2637 0.2533 0.027 Uiso 1 1 calc R
C25 C 0.18756(9) 0.04704(6) 0.19933(6) 0.0160(2) Uani 1 1 d .
C26 C 0.22325(9) -0.00659(6) 0.31798(6) 0.0154(2) Uani 1 1 d .
C38 C 0.29938(9) 0.02991(8) 0.18159(6) 0.0228(3) Uani 1 1 d .
C39 C 0.38647(9) -0.00560(7) 0.23886(7) 0.0236(3) Uani 1 1 d .
H39A H 0.3604 -0.0527 0.2522 0.035 Uiso 1 1 calc R
H39B H 0.4029 0.0264 0.2803 0.035 Uiso 1 1 calc R
H39C H 0.4518 -0.0131 0.2207 0.035 Uiso 1 1 calc R
C8 C -0.36717(10) -0.02153(8) 0.37645(7) 0.0272(3) Uani 1 1 d .
H8 H -0.4409 -0.0306 0.3761 0.033 Uiso 1 1 calc R
C43 C 0.04160(10) 0.22362(7) 0.07119(7) 0.0261(3) Uani 1 1 d .
H43A H 0.1165 0.2089 0.0740 0.039 Uiso 1 1 calc R
H43B H 0.0372 0.2525 0.1129 0.039 Uiso 1 1 calc R
H43C H 0.0164 0.2530 0.0287 0.039 Uiso 1 1 calc R
C35 C 0.29994(9) 0.11710(6) 0.36436(6) 0.0198(2) Uani 1 1 d .
H35 H 0.2862 0.1285 0.3128 0.024 Uiso 1 1 calc R
C20 C -0.22331(10) 0.01202(7) 0.13018(7) 0.0229(2) Uani 1 1 d .
H20 H -0.1583 0.0152 0.1091 0.027 Uiso 1 1 calc R
C1 C -0.22325(11) 0.28223(7) 0.46386(8) 0.0294(3) Uani 1 1 d .
H1A H -0.2050 0.3188 0.4308 0.035 Uiso 1 1 calc R
H1B H -0.2477 0.3086 0.5020 0.035 Uiso 1 1 calc R
C28 C 0.34925(10) -0.00167(7) 0.43047(6) 0.0233(3) Uani 1 1 d .
H28 H 0.3939 0.0257 0.4671 0.028 Uiso 1 1 calc R
C44 C -0.14737(10) 0.18159(7) 0.05276(7) 0.0255(3) Uani 1 1 d .
H44A H -0.1634 0.2079 0.0078 0.038 Uiso 1 1 calc R
H44B H -0.1579 0.2143 0.0906 0.038 Uiso 1 1 calc R
H44C H -0.1957 0.1395 0.0501 0.038 Uiso 1 1 calc R
C30 C 0.27825(10) -0.11688(7) 0.38405(7) 0.0253(3) Uani 1 1 d .
H30 H 0.2750 -0.1684 0.3886 0.030 Uiso 1 1 calc R
C10 C -0.18003(11) -0.05498(7) 0.41170(7) 0.0258(3) Uani 1 1 d .
H10 H -0.1266 -0.0876 0.4362 0.031 Uiso 1 1 calc R
C45 C -0.01939(11) 0.10836(8) 0.00410(7) 0.0294(3) Uani 1 1 d .
H45A H -0.0605 0.0631 0.0039 0.044 Uiso 1 1 calc R
H45B H 0.0567 0.0966 0.0070 0.044 Uiso 1 1 calc R
H45C H -0.0477 0.1357 -0.0394 0.044 Uiso 1 1 calc R
C32 C 0.14507(11) -0.12901(7) 0.26723(8) 0.0286(3) Uani 1 1 d .
H32 H 0.1150 -0.0962 0.2266 0.034 Uiso 1 1 calc R
C2 C -0.31148(12) 0.23348(8) 0.42568(8) 0.0342(3) Uani 1 1 d .
H2A H -0.2861 0.2063 0.3890 0.051 Uiso 1 1 calc R
H2B H -0.3741 0.2631 0.4040 0.051 Uiso 1 1 calc R
H2C H -0.3320 0.1991 0.4591 0.051 Uiso 1 1 calc R
C9 C -0.28777(11) -0.06817(8) 0.41118(8) 0.0302(3) Uani 1 1 d .
H9 H -0.3071 -0.1097 0.4350 0.036 Uiso 1 1 calc R
C31 C 0.21575(9) -0.08325(6) 0.32424(6) 0.0196(2) Uani 1 1 d .
C17 C -0.05763(10) 0.24320(7) 0.25660(7) 0.0230(3) Uani 1 1 d .
H17 H 0.0081 0.2189 0.2469 0.028 Uiso 1 1 calc R
C36 C 0.21576(11) 0.15768(7) 0.39457(8) 0.0314(3) Uani 1 1 d .
H36A H 0.2263 0.1469 0.4450 0.047 Uiso 1 1 calc R
H36B H 0.1435 0.1420 0.3702 0.047 Uiso 1 1 calc R
H36C H 0.2232 0.2103 0.3880 0.047 Uiso 1 1 calc R
C33 C 0.05028(12) -0.16174(8) 0.29374(9) 0.0371(3) Uani 1 1 d .
H33A H 0.0776 -0.1958 0.3324 0.056 Uiso 1 1 calc R
H33B H 0.0026 -0.1878 0.2551 0.056 Uiso 1 1 calc R
H33C H 0.0100 -0.1225 0.3107 0.056 Uiso 1 1 calc R
C4 C 0.05960(12) 0.23680(8) 0.53845(8) 0.0361(3) Uani 1 1 d .
H4A H 0.0525 0.2053 0.5780 0.054 Uiso 1 1 calc R
H4B H 0.1239 0.2675 0.5524 0.054 Uiso 1 1 calc R
H4C H 0.0664 0.2065 0.4980 0.054 Uiso 1 1 calc R
C37 C 0.41263(11) 0.14568(8) 0.39816(8) 0.0332(3) Uani 1 1 d .
H37A H 0.4259 0.1394 0.4494 0.050 Uiso 1 1 calc R
H37B H 0.4173 0.1976 0.3870 0.050 Uiso 1 1 calc R
H37C H 0.4667 0.1183 0.3797 0.050 Uiso 1 1 calc R
C29 C 0.34472(10) -0.07702(8) 0.43680(7) 0.0274(3) Uani 1 1 d .
H29 H 0.3867 -0.1010 0.4769 0.033 Uiso 1 1 calc R
C18 C -0.04296(12) 0.25035(8) 0.33655(7) 0.0331(3) Uani 1 1 d .
H18A H -0.1060 0.2749 0.3474 0.050 Uiso 1 1 calc R
H18B H 0.0219 0.2791 0.3555 0.050 Uiso 1 1 calc R
H18C H -0.0355 0.2017 0.3580 0.050 Uiso 1 1 calc R
C19 C -0.06644(13) 0.31887(7) 0.22281(9) 0.0370(3) Uani 1 1 d .
H19A H -0.0747 0.3139 0.1717 0.056 Uiso 1 1 calc R
H19B H -0.0010 0.3469 0.2423 0.056 Uiso 1 1 calc R
H19C H -0.1293 0.3443 0.2328 0.056 Uiso 1 1 calc R
C40 C 0.34954(11) 0.10212(10) 0.16313(10) 0.0444(4) Uani 1 1 d .
H40A H 0.3543 0.1367 0.2021 0.067 Uiso 1 1 calc R
H40B H 0.3043 0.1228 0.1202 0.067 Uiso 1 1 calc R
H40C H 0.4219 0.0926 0.1553 0.067 Uiso 1 1 calc R
C21 C -0.20354(14) -0.04949(7) 0.18527(9) 0.0376(4) Uani 1 1 d .
H21A H -0.1386 -0.0386 0.2213 0.056 Uiso 1 1 calc R
H21B H -0.1939 -0.0958 0.1622 0.056 Uiso 1 1 calc R
H21C H -0.2656 -0.0533 0.2074 0.056 Uiso 1 1 calc R
C3 C -0.03822(11) 0.28434(8) 0.51839(8) 0.0323(3) Uani 1 1 d .
H3A H -0.0484 0.3126 0.5599 0.039 Uiso 1 1 calc R
H3B H -0.0289 0.3192 0.4813 0.039 Uiso 1 1 calc R
C34 C 0.20886(16) -0.18944(9) 0.24061(11) 0.0502(4) Uani 1 1 d .
H34A H 0.2349 -0.2244 0.2787 0.075 Uiso 1 1 calc R
H34B H 0.2705 -0.1681 0.2251 0.075 Uiso 1 1 calc R
H34C H 0.1622 -0.2147 0.2009 0.075 Uiso 1 1 calc R
C22 C -0.32017(12) -0.00578(8) 0.07069(8) 0.0340(3) Uani 1 1 d .
H22A H -0.3813 -0.0202 0.0909 0.051 Uiso 1 1 calc R
H22B H -0.3016 -0.0460 0.0422 0.051 Uiso 1 1 calc R
H22C H -0.3397 0.0374 0.0409 0.051 Uiso 1 1 calc R
C41 C 0.28033(13) -0.02188(12) 0.11754(8) 0.0483(5) Uani 1 1 d .
H41A H 0.3497 -0.0346 0.1065 0.072 Uiso 1 1 calc R
H41B H 0.2347 0.0024 0.0768 0.072 Uiso 1 1 calc R
H41C H 0.2445 -0.0664 0.1286 0.072 Uiso 1 1 calc R

loop_
_atom_site_aniso_label
_atom_site_aniso_U_11
_atom_site_aniso_U_22
_atom_site_aniso_U_33
_atom_site_aniso_U_23
_atom_site_aniso_U_13
_atom_site_aniso_U_12
Ni1 0.01325(10) 0.01762(10) 0.01471(10) 0.00310(5) 0.00427(7) 0.00114(5)
K1 0.02737(16) 0.02594(15) 0.02208(15) -0.00083(10) 0.00355(11) 0.00587(10)
S1 0.01626(15) 0.03819(19) 0.01692(16) 0.00901(12) 0.00328(11) -0.00026(12)
O1 0.0276(5) 0.0230(4) 0.0303(5) -0.0017(4) 0.0068(4) 0.0002(4)
N1 0.0113(4) 0.0158(4) 0.0166(4) 0.0015(3) 0.0030(3) 0.0000(3)
N2 0.0115(4) 0.0156(4) 0.0141(4) 0.0011(3) 0.0009(3) 0.0002(3)
C23 0.0143(5) 0.0158(5) 0.0145(5) 0.0017(4) 0.0009(4) -0.0020(4)
C11 0.0131(5) 0.0163(5) 0.0163(5) 0.0044(4) 0.0035(4) 0.0015(4)
C12 0.0153(5) 0.0181(5) 0.0188(5) 0.0028(4) 0.0029(4) -0.0005(4)
C42 0.0166(5) 0.0243(6) 0.0166(5) 0.0066(4) 0.0024(4) 0.0011(4)
C16 0.0179(5) 0.0165(5) 0.0182(5) 0.0042(4) 0.0049(4) 0.0019(4)
C24 0.0141(5) 0.0275(6) 0.0146(5) 0.0053(4) 0.0045(4) 0.0017(4)
C13 0.0136(5) 0.0299(6) 0.0267(6) 0.0057(5) 0.0026(4) -0.0008(5)
C14 0.0159(6) 0.0323(7) 0.0303(6) 0.0077(5) 0.0072(5) 0.0084(5)
C6 0.0205(6) 0.0247(6) 0.0215(6) 0.0051(4) 0.0057(5) 0.0012(4)
C27 0.0137(5) 0.0200(5) 0.0174(5) 0.0017(4) 0.0034(4) 0.0016(4)
C5 0.0179(5) 0.0234(6) 0.0141(5) -0.0004(4) 0.0046(4) -0.0002(4)
C7 0.0196(6) 0.0330(6) 0.0230(6) 0.0042(5) 0.0045(5) 0.0045(5)
C15 0.0228(6) 0.0208(6) 0.0250(6) 0.0042(5) 0.0075(5) 0.0073(5)
C25 0.0109(5) 0.0203(5) 0.0168(5) 0.0002(4) 0.0033(4) -0.0001(4)
C26 0.0124(5) 0.0182(5) 0.0157(5) 0.0028(4) 0.0036(4) 0.0027(4)
C38 0.0130(5) 0.0372(7) 0.0185(6) 0.0054(5) 0.0043(4) 0.0044(5)
C39 0.0139(5) 0.0335(7) 0.0241(6) 0.0053(5) 0.0059(4) 0.0063(5)
C8 0.0195(6) 0.0371(7) 0.0249(6) 0.0013(5) 0.0046(5) -0.0050(5)
C43 0.0225(6) 0.0277(6) 0.0287(7) 0.0110(5) 0.0071(5) -0.0015(5)
C35 0.0176(5) 0.0192(5) 0.0202(6) -0.0002(4) -0.0012(4) -0.0015(4)
C20 0.0203(6) 0.0202(6) 0.0270(6) -0.0019(5) 0.0026(5) -0.0030(5)
C1 0.0295(7) 0.0256(6) 0.0352(7) -0.0011(6) 0.0118(6) 0.0040(5)
C28 0.0176(6) 0.0327(7) 0.0176(5) 0.0047(5) -0.0005(4) 0.0010(5)
C44 0.0181(6) 0.0334(7) 0.0235(6) 0.0117(5) 0.0015(5) 0.0042(5)
C30 0.0231(6) 0.0204(6) 0.0343(7) 0.0102(5) 0.0102(5) 0.0072(5)
C10 0.0242(7) 0.0256(7) 0.0265(7) 0.0069(5) 0.0029(5) 0.0007(5)
C45 0.0305(7) 0.0380(7) 0.0168(6) 0.0008(5) -0.0011(5) 0.0068(6)
C32 0.0334(7) 0.0181(6) 0.0347(7) -0.0032(5) 0.0081(6) -0.0055(5)
C2 0.0307(7) 0.0366(8) 0.0360(8) 0.0017(6) 0.0088(6) -0.0009(6)
C9 0.0277(7) 0.0309(6) 0.0309(7) 0.0099(6) 0.0039(6) -0.0089(6)
C31 0.0181(6) 0.0175(6) 0.0243(6) 0.0025(4) 0.0074(5) 0.0020(4)
C17 0.0225(6) 0.0191(6) 0.0280(6) -0.0038(5) 0.0068(5) -0.0022(5)
C36 0.0252(7) 0.0234(6) 0.0451(8) -0.0027(6) 0.0066(6) 0.0023(5)
C33 0.0315(7) 0.0291(7) 0.0499(9) 0.0019(6) 0.0072(6) -0.0088(6)
C4 0.0320(8) 0.0413(8) 0.0341(8) -0.0080(6) 0.0055(6) 0.0027(6)
C37 0.0196(6) 0.0276(7) 0.0489(9) -0.0080(6) -0.0001(6) -0.0035(5)
C29 0.0208(6) 0.0338(7) 0.0263(6) 0.0165(5) 0.0025(5) 0.0067(5)
C18 0.0292(7) 0.0380(7) 0.0298(7) -0.0089(6) 0.0016(5) -0.0006(6)
C19 0.0457(9) 0.0192(6) 0.0480(9) 0.0002(6) 0.0143(7) -0.0055(6)
C40 0.0158(6) 0.0614(10) 0.0581(10) 0.0392(9) 0.0129(6) 0.0062(6)
C21 0.0492(10) 0.0196(6) 0.0362(8) 0.0002(5) -0.0076(7) -0.0015(6)
C3 0.0331(7) 0.0285(7) 0.0360(7) -0.0087(6) 0.0088(6) -0.0024(6)
C34 0.0547(11) 0.0335(8) 0.0672(12) -0.0240(8) 0.0237(9) -0.0086(7)
C22 0.0355(8) 0.0317(7) 0.0299(7) -0.0037(6) -0.0032(6) -0.0057(6)
C41 0.0280(8) 0.0898(14) 0.0267(7) -0.0167(8) 0.0055(6) 0.0214(8)

loop_
_atom_type_symbol
_atom_type_description
_atom_type_scat_dispersion_real
_atom_type_scat_dispersion_imag
_atom_type_scat_source
C C 0.0033 0.0016 'International Tables Vol C Tables 4.2.6.8 and 6.1.1.4'
H H 0.0000 0.0000 'International Tables Vol C Tables 4.2.6.8 and 6.1.1.4'
K K 0.2009 0.2494 'International Tables Vol C Tables 4.2.6.8 and 6.1.1.4'
N N 0.0061 0.0033 'International Tables Vol C Tables 4.2.6.8 and 6.1.1.4'
Ni Ni 0.3393 1.1124 'International Tables Vol C Tables 4.2.6.8 and 6.1.1.4'
O O 0.0106 0.0060 'International Tables Vol C Tables 4.2.6.8 and 6.1.1.4'
S S 0.1246 0.1234 'International Tables Vol C Tables 4.2.6.8 and 6.1.1.4'

loop_
_geom_angle_atom_site_label_1
_geom_angle_atom_site_label_2
_geom_angle_atom_site_label_3
_geom_angle
_geom_angle_site_symmetry_1
_geom_angle_site_symmetry_3
N1 Ni1 N2 98.04(4) . .
N1 Ni1 S1 144.49(3) . .
N2 Ni1 S1 117.24(3) . .
O1 K1 C5 113.91(3) . .
O1 K1 C30 85.52(3) . 3_556
C5 K1 C30 133.45(4) . 3_556
O1 K1 S1 137.52(2) . 3_556
C5 K1 S1 98.96(2) . 3_556
C30 K1 S1 90.97(2) 3_556 3_556
O1 K1 C29 96.42(3) . 3_556
C5 K1 C29 108.20(4) . 3_556
C30 K1 C29 25.29(4) 3_556 3_556
S1 K1 C29 98.06(2) 3_556 3_556
O1 K1 C10 137.07(3) . .
C5 K1 C10 25.30(3) . .
C30 K1 C10 115.48(4) 3_556 .
S1 K1 C10 81.89(2) 3_556 .
C29 K1 C10 92.35(4) 3_556 .
O1 K1 C6 94.75(3) . .
C5 K1 C6 24.84(3) . .
C30 K1 C6 119.84(3) 3_556 .
S1 K1 C6 122.89(2) 3_556 .
C29 K1 C6 96.17(4) 3_556 .
C10 K1 C6 42.44(3) . .
O1 K1 S1 104.65(2) . .
C5 K1 S1 31.88(2) . .
C30 K1 S1 164.75(3) 3_556 .
S1 K1 S1 88.997(10) 3_556 .
C29 K1 S1 139.91(3) 3_556 .
C10 K1 S1 49.46(3) . .
C6 K1 S1 49.04(2) . .
O1 K1 K1 133.23(2) . 3_556
C5 K1 K1 59.68(2) . 3_556
C30 K1 K1 134.89(2) 3_556 3_556
S1 K1 K1 46.012(7) 3_556 3_556
C29 K1 K1 130.25(3) 3_556 3_556
C10 K1 K1 55.67(2) . 3_556
C6 K1 K1 84.18(2) . 3_556
S1 K1 K1 42.985(7) . 3_556
C5 S1 Ni1 109.95(4) . .
C5 S1 K1 107.19(4) . 3_556
Ni1 S1 K1 124.801(14) . 3_556
C5 S1 K1 62.96(4) . .
Ni1 S1 K1 142.344(15) . .
K1 S1 K1 91.001(10) 3_556 .
C1 O1 C3 111.32(10) . .
C1 O1 K1 126.28(7) . .
C3 O1 K1 122.20(8) . .
C23 N1 C11 126.42(9) . .
C23 N1 Ni1 124.93(7) . .
C11 N1 Ni1 108.63(7) . .
C25 N2 C26 125.60(9) . .
C25 N2 Ni1 123.23(8) . .
C26 N2 Ni1 111.13(7) . .
N1 C23 C24 120.31(10) . .
N1 C23 C42 126.28(10) . .
C24 C23 C42 113.33(10) . .
C16 C11 C12 120.53(10) . .
C16 C11 N1 119.87(10) . .
C12 C11 N1 119.35(10) . .
C13 C12 C11 118.47(11) . .
C13 C12 C20 120.79(11) . .
C11 C12 C20 120.74(10) . .
C44 C42 C45 105.66(10) . .
C44 C42 C43 106.74(10) . .
C45 C42 C43 109.29(10) . .
C44 C42 C23 117.64(9) . .
C45 C42 C23 110.15(10) . .
C43 C42 C23 107.13(9) . .
C15 C16 C11 118.84(11) . .
C15 C16 C17 119.37(11) . .
C11 C16 C17 121.79(10) . .
C23 C24 C25 132.12(11) . .
C23 C24 H24 113.9 . .
C25 C24 H24 113.9 . .
C14 C13 C12 121.57(11) . .
C14 C13 H13 119.2 . .
C12 C13 H13 119.2 . .
C13 C14 C15 119.69(11) . .
C13 C14 H14 120.2 . .
C15 C14 H14 120.2 . .
C7 C6 C5 120.86(11) . .
C7 C6 K1 102.74(8) . .
C5 C6 K1 63.69(7) . .
C7 C6 H6 119.6 . .
C5 C6 H6 119.6 . .
K1 C6 H6 103.0 . .
C28 C27 C26 118.54(11) . .
C28 C27 C35 120.75(11) . .
C26 C27 C35 120.67(10) . .
C10 C5 C6 117.38(11) . .
C10 C5 S1 121.13(10) . .
C6 C5 S1 121.23(9) . .
C10 C5 K1 88.31(8) . .
C6 C5 K1 91.47(7) . .
S1 C5 K1 85.16(4) . .
C8 C7 C6 120.98(12) . .
C8 C7 H7 119.5 . .
C6 C7 H7 119.5 . .
C14 C15 C16 120.89(12) . .
C14 C15 H15 119.6 . .
C16 C15 H15 119.6 . .
N2 C25 C24 121.33(10) . .
N2 C25 C38 125.96(10) . .
C24 C25 C38 112.71(10) . .
C27 C26 C31 120.64(10) . .
C27 C26 N2 119.89(10) . .
C31 C26 N2 119.35(10) . .
C39 C38 C41 106.64(11) . .
C39 C38 C40 105.23(10) . .
C41 C38 C40 109.85(13) . .
C39 C38 C25 118.15(10) . .
C41 C38 C25 108.11(10) . .
C40 C38 C25 108.67(11) . .
C38 C39 H39A 109.5 . .
C38 C39 H39B 109.5 . .
H39A C39 H39B 109.5 . .
C38 C39 H39C 109.5 . .
H39A C39 H39C 109.5 . .
H39B C39 H39C 109.5 . .
C9 C8 C7 118.74(12) . .
C9 C8 H8 120.6 . .
C7 C8 H8 120.6 . .
C42 C43 H43A 109.5 . .
C42 C43 H43B 109.5 . .
H43A C43 H43B 109.5 . .
C42 C43 H43C 109.5 . .
H43A C43 H43C 109.5 . .
H43B C43 H43C 109.5 . .
C36 C35 C27 111.51(10) . .
C36 C35 C37 109.75(11) . .
C27 C35 C37 112.80(10) . .
C36 C35 H35 107.5 . .
C27 C35 H35 107.5 . .
C37 C35 H35 107.5 . .
C12 C20 C22 112.77(11) . .
C12 C20 C21 110.15(11) . .
C22 C20 C21 110.65(11) . .
C12 C20 H20 107.7 . .
C22 C20 H20 107.7 . .
C21 C20 H20 107.7 . .
O1 C1 C2 109.47(11) . .
O1 C1 H1A 109.8 . .
C2 C1 H1A 109.8 . .
O1 C1 H1B 109.8 . .
C2 C1 H1B 109.8 . .
H1A C1 H1B 108.2 . .
C29 C28 C27 121.61(12) . .
C29 C28 H28 119.2 . .
C27 C28 H28 119.2 . .
C42 C44 H44A 109.5 . .
C42 C44 H44B 109.5 . .
H44A C44 H44B 109.5 . .
C42 C44 H44C 109.5 . .
H44A C44 H44C 109.5 . .
H44B C44 H44C 109.5 . .
C29 C30 C31 121.76(11) . .
C29 C30 K1 78.53(8) . 3_556
C31 C30 K1 98.42(7) . 3_556
C29 C30 H30 119.1 . .
C31 C30 H30 119.1 . .
K1 C30 H30 93.1 3_556 .
C9 C10 C5 121.35(12) . .
C9 C10 K1 103.26(9) . .
C5 C10 K1 66.39(7) . .
C9 C10 H10 119.3 . .
C5 C10 H10 119.3 . .
K1 C10 H10 100.1 . .
C42 C45 H45A 109.5 . .
C42 C45 H45B 109.5 . .
H45A C45 H45B 109.5 . .
C42 C45 H45C 109.5 . .
H45A C45 H45C 109.5 . .
H45B C45 H45C 109.5 . .
C31 C32 C34 111.97(12) . .
C31 C32 C33 110.77(12) . .
C34 C32 C33 110.16(12) . .
C31 C32 H32 107.9 . .
C34 C32 H32 107.9 . .
C33 C32 H32 107.9 . .
C1 C2 H2A 109.5 . .
C1 C2 H2B 109.5 . .
H2A C2 H2B 109.5 . .
C1 C2 H2C 109.5 . .
H2A C2 H2C 109.5 . .
H2B C2 H2C 109.5 . .
C8 C9 C10 120.70(12) . .
C8 C9 H9 119.7 . .
C10 C9 H9 119.7 . .
C30 C31 C26 118.15(11) . .
C30 C31 C32 120.10(11) . .
C26 C31 C32 121.73(10) . .
C16 C17 C19 111.90(11) . .
C16 C17 C18 110.99(10) . .
C19 C17 C18 109.89(11) . .
C16 C17 H17 108.0 . .
C19 C17 H17 108.0 . .
C18 C17 H17 108.0 . .
C35 C36 H36A 109.5 . .
C35 C36 H36B 109.5 . .
H36A C36 H36B 109.5 . .
C35 C36 H36C 109.5 . .
H36A C36 H36C 109.5 . .
H36B C36 H36C 109.5 . .
C32 C33 H33A 109.5 . .
C32 C33 H33B 109.5 . .
H33A C33 H33B 109.5 . .
C32 C33 H33C 109.5 . .
H33A C33 H33C 109.5 . .
H33B C33 H33C 109.5 . .
C3 C4 H4A 109.5 . .
C3 C4 H4B 109.5 . .
H4A C4 H4B 109.5 . .
C3 C4 H4C 109.5 . .
H4A C4 H4C 109.5 . .
H4B C4 H4C 109.5 . .
C35 C37 H37A 109.5 . .
C35 C37 H37B 109.5 . .
H37A C37 H37B 109.5 . .
C35 C37 H37C 109.5 . .
H37A C37 H37C 109.5 . .
H37B C37 H37C 109.5 . .
C30 C29 C28 119.28(11) . .
C30 C29 K1 76.18(7) . 3_556
C28 C29 K1 98.91(8) . 3_556
C30 C29 H29 120.4 . .
C28 C29 H29 120.4 . .
K1 C29 H29 94.8 3_556 .
C17 C18 H18A 109.5 . .
C17 C18 H18B 109.5 . .
H18A C18 H18B 109.5 . .
C17 C18 H18C 109.5 . .
H18A C18 H18C 109.5 . .
H18B C18 H18C 109.5 . .
C17 C19 H19A 109.5 . .
C17 C19 H19B 109.5 . .
H19A C19 H19B 109.5 . .
C17 C19 H19C 109.5 . .
H19A C19 H19C 109.5 . .
H19B C19 H19C 109.5 . .
C38 C40 H40A 109.5 . .
C38 C40 H40B 109.5 . .
H40A C40 H40B 109.5 . .
C38 C40 H40C 109.5 . .
H40A C40 H40C 109.5 . .
H40B C40 H40C 109.5 . .
C20 C21 H21A 109.5 . .
C20 C21 H21B 109.5 . .
H21A C21 H21B 109.5 . .
C20 C21 H21C 109.5 . .
H21A C21 H21C 109.5 . .
H21B C21 H21C 109.5 . .
O1 C3 C4 108.98(11) . .
O1 C3 H3A 109.9 . .
C4 C3 H3A 109.9 . .
O1 C3 H3B 109.9 . .
C4 C3 H3B 109.9 . .
H3A C3 H3B 108.3 . .
C32 C34 H34A 109.5 . .
C32 C34 H34B 109.5 . .
H34A C34 H34B 109.5 . .
C32 C34 H34C 109.5 . .
H34A C34 H34C 109.5 . .
H34B C34 H34C 109.5 . .
C20 C22 H22A 109.5 . .
C20 C22 H22B 109.5 . .
H22A C22 H22B 109.5 . .
C20 C22 H22C 109.5 . .
H22A C22 H22C 109.5 . .
H22B C22 H22C 109.5 . .
C38 C41 H41A 109.5 . .
C38 C41 H41B 109.5 . .
H41A C41 H41B 109.5 . .
C38 C41 H41C 109.5 . .
H41A C41 H41C 109.5 . .
H41B C41 H41C 109.5 . .

loop_
_geom_bond_atom_site_label_1
_geom_bond_atom_site_label_2
_geom_bond_distance
_geom_bond_site_symmetry_2
Ni1 N1 1.9048(9) .
Ni1 N2 1.9243(9) .
Ni1 S1 2.2471(3) .
K1 O1 2.7696(9) .
K1 C5 2.9880(12) .
K1 C30 3.1493(13) 3_556
K1 S1 3.1676(4) 3_556
K1 C29 3.1783(13) 3_556
K1 C10 3.2596(14) .
K1 C6 3.3324(13) .
K1 S1 3.3428(4) .
K1 K1 4.6452(5) 3_556
S1 C5 1.7720(12) .
S1 K1 3.1677(4) 3_556
O1 C1 1.4289(16) .
O1 C3 1.4286(16) .
N1 C23 1.3310(14) .
N1 C11 1.4235(14) .
N2 C25 1.3348(15) .
N2 C26 1.4253(13) .
C23 C24 1.4023(15) .
C23 C42 1.5660(15) .
C11 C16 1.4040(15) .
C11 C12 1.4176(15) .
C12 C13 1.3880(16) .
C12 C20 1.5265(17) .
C42 C44 1.5380(16) .
C42 C45 1.5383(18) .
C42 C43 1.5430(17) .
C16 C15 1.3976(16) .
C16 C17 1.5184(16) .
C24 C25 1.4102(16) .
C24 H24 0.9500 .
C13 C14 1.3832(19) .
C13 H13 0.9500 .
C14 C15 1.3898(18) .
C14 H14 0.9500 .
C6 C7 1.3883(18) .
C6 C5 1.4005(17) .
C6 H6 0.9500 .
C27 C28 1.3929(16) .
C27 C26 1.4142(16) .
C27 C35 1.5218(16) .
C5 C10 1.3935(17) .
C7 C8 1.3819(19) .
C7 H7 0.9500 .
C15 H15 0.9500 .
C25 C38 1.5653(16) .
C26 C31 1.4143(16) .
C38 C39 1.5325(16) .
C38 C41 1.541(2) .
C38 C40 1.544(2) .
C39 H39A 0.9800 .
C39 H39B 0.9800 .
C39 H39C 0.9800 .
C8 C9 1.3807(19) .
C8 H8 0.9500 .
C43 H43A 0.9800 .
C43 H43B 0.9800 .
C43 H43C 0.9800 .
C35 C36 1.5217(18) .
C35 C37 1.5317(17) .
C35 H35 1.0000 .
C20 C22 1.5286(18) .
C20 C21 1.5366(19) .
C20 H20 1.0000 .
C1 C2 1.497(2) .
C1 H1A 0.9900 .
C1 H1B 0.9900 .
C28 C29 1.3877(19) .
C28 H28 0.9500 .
C44 H44A 0.9800 .
C44 H44B 0.9800 .
C44 H44C 0.9800 .
C30 C29 1.385(2) .
C30 C31 1.3994(17) .
C30 K1 3.1493(13) 3_556
C30 H30 0.9500 .
C10 C9 1.3882(19) .
C10 H10 0.9500 .
C45 H45A 0.9800 .
C45 H45B 0.9800 .
C45 H45C 0.9800 .
C32 C31 1.5171(18) .
C32 C34 1.527(2) .
C32 C33 1.532(2) .
C32 H32 1.0000 .
C2 H2A 0.9800 .
C2 H2B 0.9800 .
C2 H2C 0.9800 .
C9 H9 0.9500 .
C17 C19 1.5271(18) .
C17 C18 1.5293(19) .
C17 H17 1.0000 .
C36 H36A 0.9800 .
C36 H36B 0.9800 .
C36 H36C 0.9800 .
C33 H33A 0.9800 .
C33 H33B 0.9800 .
C33 H33C 0.9800 .
C4 C3 1.498(2) .
C4 H4A 0.9800 .
C4 H4B 0.9800 .
C4 H4C 0.9800 .
C37 H37A 0.9800 .
C37 H37B 0.9800 .
C37 H37C 0.9800 .
C29 K1 3.1783(13) 3_556
C29 H29 0.9500 .
C18 H18A 0.9800 .
C18 H18B 0.9800 .
C18 H18C 0.9800 .
C19 H19A 0.9800 .
C19 H19B 0.9800 .
C19 H19C 0.9800 .
C40 H40A 0.9800 .
C40 H40B 0.9800 .
C40 H40C 0.9800 .
C21 H21A 0.9800 .
C21 H21B 0.9800 .
C21 H21C 0.9800 .
C3 H3A 0.9900 .
C3 H3B 0.9900 .
C34 H34A 0.9800 .
C34 H34B 0.9800 .
C34 H34C 0.9800 .
C22 H22A 0.9800 .
C22 H22B 0.9800 .
C22 H22C 0.9800 .
C41 H41A 0.9800 .
C41 H41B 0.9800 .
C41 H41C 0.9800 .

loop_
_geom_torsion_atom_site_label_1
_geom_torsion_atom_site_label_2
_geom_torsion_atom_site_label_3
_geom_torsion_atom_site_label_4
_geom_torsion
_geom_torsion_site_symmetry_1
_geom_torsion_site_symmetry_4
N1 Ni1 S1 C5 38.49(7) . .
N2 Ni1 S1 C5 -148.58(5) . .
N1 Ni1 S1 K1 167.92(5) . 3_556
N2 Ni1 S1 K1 -19.16(4) . 3_556
N1 Ni1 S1 K1 -32.77(6) . .
N2 Ni1 S1 K1 140.16(4) . .
O1 K1 S1 C5 -111.89(5) . .
C30 K1 S1 C5 18.84(10) 3_556 .
S1 K1 S1 C5 108.84(5) 3_556 .
C29 K1 S1 C5 7.47(6) 3_556 .
C10 K1 S1 C5 28.67(5) . .
C6 K1 S1 C5 -28.41(5) . .
K1 K1 S1 C5 108.84(5) 3_556 .
O1 K1 S1 Ni1 -23.85(3) . .
C5 K1 S1 Ni1 88.03(5) . .
C30 K1 S1 Ni1 106.87(9) 3_556 .
S1 K1 S1 Ni1 -163.13(3) 3_556 .
C29 K1 S1 Ni1 95.50(4) 3_556 .
C10 K1 S1 Ni1 116.70(4) . .
C6 K1 S1 Ni1 59.62(3) . .
K1 K1 S1 Ni1 -163.13(3) 3_556 .
O1 K1 S1 K1 139.28(2) . 3_556
C5 K1 S1 K1 -108.84(5) . 3_556
C30 K1 S1 K1 -89.99(9) 3_556 3_556
S1 K1 S1 K1 0.001(1) 3_556 3_556
C29 K1 S1 K1 -101.37(4) 3_556 3_556
C10 K1 S1 K1 -80.16(3) . 3_556
C6 K1 S1 K1 -137.25(3) . 3_556
C5 K1 O1 C1 72.69(10) . .
C30 K1 O1 C1 -63.35(9) 3_556 .
S1 K1 O1 C1 -149.89(8) 3_556 .
C29 K1 O1 C1 -40.50(10) 3_556 .
C10 K1 O1 C1 59.97(11) . .
C6 K1 O1 C1 56.28(9) . .
S1 K1 O1 C1 105.11(9) . .
K1 K1 O1 C1 142.74(8) 3_556 .
C5 K1 O1 C3 -112.98(9) . .
C30 K1 O1 C3 110.97(9) 3_556 .
S1 K1 O1 C3 24.44(10) 3_556 .
C29 K1 O1 C3 133.83(9) 3_556 .
C10 K1 O1 C3 -125.71(9) . .
C6 K1 O1 C3 -129.40(9) . .
S1 K1 O1 C3 -80.56(9) . .
K1 K1 O1 C3 -42.93(10) 3_556 .
N2 Ni1 N1 C23 0.57(10) . .
S1 Ni1 N1 C23 174.22(7) . .
N2 Ni1 N1 C11 -177.56(7) . .
S1 Ni1 N1 C11 -3.91(10) . .
N1 Ni1 N2 C25 0.06(9) . .
S1 Ni1 N2 C25 -175.79(8) . .
N1 Ni1 N2 C26 177.81(7) . .
S1 Ni1 N2 C26 1.96(8) . .
C11 N1 C23 C24 178.10(11) . .
Ni1 N1 C23 C24 0.31(15) . .
C11 N1 C23 C42 1.65(18) . .
Ni1 N1 C23 C42 -176.14(8) . .
C23 N1 C11 C16 -95.49(14) . .
Ni1 N1 C11 C16 82.60(10) . .
C23 N1 C11 C12 90.24(14) . .
Ni1 N1 C11 C12 -91.67(10) . .
C16 C11 C12 C13 1.01(16) . .
N1 C11 C12 C13 175.24(10) . .
C16 C11 C12 C20 -178.99(10) . .
N1 C11 C12 C20 -4.76(16) . .
N1 C23 C42 C44 -8.92(17) . .
C24 C23 C42 C44 174.42(11) . .
N1 C23 C42 C45 -130.03(12) . .
C24 C23 C42 C45 53.31(13) . .
N1 C23 C42 C43 111.19(12) . .
C24 C23 C42 C43 -65.47(13) . .
C12 C11 C16 C15 -1.44(16) . .
N1 C11 C16 C15 -175.64(10) . .
C12 C11 C16 C17 178.16(10) . .
N1 C11 C16 C17 3.96(16) . .
N1 C23 C24 C25 -2.3(2) . .
C42 C23 C24 C25 174.55(12) . .
C11 C12 C13 C14 -0.10(18) . .
C20 C12 C13 C14 179.89(12) . .
C12 C13 C14 C15 -0.34(19) . .
O1 K1 C6 C7 -99.61(8) . .
C5 K1 C6 C7 118.34(12) . .
C30 K1 C6 C7 -12.05(9) 3_556 .
S1 K1 C6 C7 101.16(8) 3_556 .
C29 K1 C6 C7 -2.60(9) 3_556 .
C10 K1 C6 C7 84.12(9) . .
S1 K1 C6 C7 155.08(9) . .
K1 K1 C6 C7 127.36(8) 3_556 .
O1 K1 C6 C5 142.05(7) . .
C30 K1 C6 C5 -130.39(7) 3_556 .
S1 K1 C6 C5 -17.18(8) 3_556 .
C29 K1 C6 C5 -120.95(7) 3_556 .
C10 K1 C6 C5 -34.22(7) . .
S1 K1 C6 C5 36.74(6) . .
K1 K1 C6 C5 9.01(7) 3_556 .
C7 C6 C5 C10 -0.64(19) . .
K1 C6 C5 C10 88.86(11) . .
C7 C6 C5 S1 -174.72(10) . .
K1 C6 C5 S1 -85.23(8) . .
C7 C6 C5 K1 -89.50(12) . .
Ni1 S1 C5 C10 135.42(10) . .
K1 S1 C5 C10 -2.98(11) 3_556 .
K1 S1 C5 C10 -85.08(10) . .
Ni1 S1 C5 C6 -50.71(11) . .
K1 S1 C5 C6 170.89(9) 3_556 .
K1 S1 C5 C6 88.78(10) . .
Ni1 S1 C5 K1 -139.49(2) . .
K1 S1 C5 K1 82.11(3) 3_556 .
O1 K1 C5 C10 -159.45(7) . .
C30 K1 C5 C10 -51.85(9) 3_556 .
S1 K1 C5 C10 48.10(8) 3_556 .
C29 K1 C5 C10 -53.51(8) 3_556 .
C6 K1 C5 C10 -117.35(11) . .
S1 K1 C5 C10 121.43(9) . .
K1 K1 C5 C10 73.05(7) 3_556 .
O1 K1 C5 C6 -42.10(8) . .
C30 K1 C5 C6 65.50(9) 3_556 .
S1 K1 C5 C6 165.45(7) 3_556 .
C29 K1 C5 C6 63.84(8) 3_556 .
C10 K1 C5 C6 117.35(11) . .
S1 K1 C5 C6 -121.22(9) . .
K1 K1 C5 C6 -169.60(8) 3_556 .
O1 K1 C5 S1 79.12(5) . .
C30 K1 C5 S1 -173.28(4) 3_556 .
S1 K1 C5 S1 -73.33(4) 3_556 .
C29 K1 C5 S1 -174.94(4) 3_556 .
C10 K1 C5 S1 -121.43(9) . .
C6 K1 C5 S1 121.22(9) . .
K1 K1 C5 S1 -48.38(3) 3_556 .
C5 C6 C7 C8 0.2(2) . .
K1 C6 C7 C8 -66.58(14) . .
C13 C14 C15 C16 -0.11(19) . .
C11 C16 C15 C14 1.00(17) . .
C17 C16 C15 C14 -178.62(11) . .
C26 N2 C25 C24 -178.97(11) . .
Ni1 N2 C25 C24 -1.55(15) . .
C26 N2 C25 C38 1.75(18) . .
Ni1 N2 C25 C38 179.17(9) . .
C23 C24 C25 N2 3.0(2) . .
C23 C24 C25 C38 -177.60(12) . .
C28 C27 C26 C31 1.00(16) . .
C35 C27 C26 C31 178.65(10) . .
C28 C27 C26 N2 176.95(10) . .
C35 C27 C26 N2 -5.39(16) . .
C25 N2 C26 C27 88.60(14) . .
Ni1 N2 C26 C27 -89.08(11) . .
C25 N2 C26 C31 -95.39(13) . .
Ni1 N2 C26 C31 86.93(10) . .
N2 C25 C38 C39 -4.51(18) . .
C24 C25 C38 C39 176.16(11) . .
N2 C25 C38 C41 116.61(14) . .
C24 C25 C38 C41 -62.73(15) . .
N2 C25 C38 C40 -124.20(13) . .
C24 C25 C38 C40 56.46(14) . .
C6 C7 C8 C9 0.2(2) . .
C28 C27 C35 C36 -92.27(14) . .
C26 C27 C35 C36 90.12(13) . .
C28 C27 C35 C37 31.77(16) . .
C26 C27 C35 C37 -145.84(12) . .
C13 C12 C20 C22 33.69(16) . .
C11 C12 C20 C22 -146.32(11) . .
C13 C12 C20 C21 -90.47(14) . .
C11 C12 C20 C21 89.52(14) . .
C3 O1 C1 C2 169.13(11) . .
K1 O1 C1 C2 -16.02(15) . .
C26 C27 C28 C29 0.43(18) . .
C35 C27 C28 C29 -177.22(11) . .
C6 C5 C10 C9 0.8(2) . .
S1 C5 C10 C9 174.85(11) . .
K1 C5 C10 C9 91.53(13) . .
C6 C5 C10 K1 -90.78(10) . .
S1 C5 C10 K1 83.31(8) . .
O1 K1 C10 C9 -90.60(9) . .
C5 K1 C10 C9 -118.71(12) . .
C30 K1 C10 C9 22.07(10) 3_556 .
S1 K1 C10 C9 109.26(9) 3_556 .
C29 K1 C10 C9 11.44(9) 3_556 .
C6 K1 C10 C9 -85.14(9) . .
S1 K1 C10 C9 -155.08(10) . .
K1 K1 C10 C9 150.48(9) 3_556 .
O1 K1 C10 C5 28.11(10) . .
C30 K1 C10 C5 140.78(7) 3_556 .
S1 K1 C10 C5 -132.04(8) 3_556 .
C29 K1 C10 C5 130.15(8) 3_556 .
C6 K1 C10 C5 33.57(7) . .
S1 K1 C10 C5 -36.37(6) . .
K1 K1 C10 C5 -90.81(8) 3_556 .
C7 C8 C9 C10 -0.0(2) . .
C5 C10 C9 C8 -0.4(2) . .
K1 C10 C9 C8 69.80(15) . .
C29 C30 C31 C26 1.08(18) . .
K1 C30 C31 C26 82.75(10) 3_556 .
C29 C30 C31 C32 179.23(12) . .
K1 C30 C31 C32 -99.10(11) 3_556 .
C27 C26 C31 C30 -1.72(16) . .
N2 C26 C31 C30 -177.70(10) . .
C27 C26 C31 C32 -179.84(11) . .
N2 C26 C31 C32 4.18(16) . .
C34 C32 C31 C30 -53.92(17) . .
C33 C32 C31 C30 69.47(15) . .
C34 C32 C31 C26 124.16(14) . .
C33 C32 C31 C26 -112.45(13) . .
C15 C16 C17 C19 -60.18(15) . .
C11 C16 C17 C19 120.21(12) . .
C15 C16 C17 C18 62.97(15) . .
C11 C16 C17 C18 -116.64(12) . .
C31 C30 C29 C28 0.30(19) . .
K1 C30 C29 C28 -92.57(11) 3_556 .
C31 C30 C29 K1 92.88(11) . 3_556
C27 C28 C29 C30 -1.08(19) . .
C27 C28 C29 K1 -80.17(12) . 3_556
C1 O1 C3 C4 -171.78(11) . .
K1 O1 C3 C4 13.13(14) . .
